data_4100432
loop_
_publ_author_name
'Chih-Shan Chen'
'Shang-Fan Lee'
'Kwang-Hwa Lii'

_publ_section_title
;
K(UO)Si2O6: A Pentavalent-Uranium Silicate
;
_journal_name_full 'Journal of the American Chemical Society'
_journal_year 2005
_chemical_formula_moiety K(UO)Si2O6
_chemical_formula_sum 'K O7 Si2 U'
_chemical_formula_weight 445.31
_space_group_IT_number 127
_symmetry_cell_setting tetragonal
_symmetry_space_group_name_Hall '-P 4 2ab'
_symmetry_space_group_name_H-M 'P 4/m b m'
_cell_angle_alpha 90.00
_cell_angle_beta 90.00
_cell_angle_gamma 90.00
_cell_formula_units_Z 4
_cell_length_a 9.1428(3)
_cell_length_b 9.1428(3)
_cell_length_c 8.2587(6)
_cell_measurement_temperature 293
_cell_volume 690.35(6)
_diffrn_ambient_temperature 294(2)
_exptl_crystal_density_diffrn 4.285
_cod_database_code 4100432

loop_
_symmetry_equiv_pos_as_xyz
'x, y, z'
'-x, -y, z'
'-y, x, z'
'y, -x, z'
'-x+1/2, y+1/2, -z'
'x+1/2, -y+1/2, -z'
'y+1/2, x+1/2, -z'
'-y+1/2, -x+1/2, -z'
'-x, -y, -z'
'x, y, -z'
'y, -x, -z'
'-y, x, -z'
'x-1/2, -y-1/2, z'
'-x-1/2, y-1/2, z'
'-y-1/2, -x-1/2, z'
'y-1/2, x-1/2, z'

loop_
_atom_site_label
_atom_site_type_symbol
_atom_site_fract_x
_atom_site_fract_y
_atom_site_fract_z
_atom_site_U_iso_or_equiv
_atom_site_adp_type
_atom_site_occupancy
_atom_site_symmetry_multiplicity
_atom_site_calc_flag
_atom_site_refinement_flags
_atom_site_disorder_assembly
_atom_site_disorder_group
K1 K 0.32149(10) 0.17851(10) 0.5000 0.0231(3) Uani 1 4 d S . .
U1 U 0.0000 0.0000 0.249372(17) 0.00543(12) Uani 1 4 d S . .
Si1 Si 0.11963(7) 0.38037(7) 0.19423(12) 0.0086(2) Uani 1 2 d S . .
O1 O 0.0734(2) 0.2245(2) 0.26708(19) 0.0175(5) Uani 1 1 d . . .
O2 O 0.1218(3) 0.3782(3) 0.0000 0.0202(8) Uani 1 4 d S . .
O3 O 0.0000 0.5000 0.2571(3) 0.0173(15) Uani 1 4 d S . .
O4 O 0.0000 0.0000 0.5000 0.0157(17) Uani 1 8 d S . .
O5 O 0.0000 0.0000 0.0000 0.0186(18) Uani 1 8 d S . .

loop_
_atom_site_aniso_label
_atom_site_aniso_U_11
_atom_site_aniso_U_22
_atom_site_aniso_U_33
_atom_site_aniso_U_23
_atom_site_aniso_U_13
_atom_site_aniso_U_12
K1 0.0251(5) 0.0251(5) 0.0192(6) 0.000 0.000 0.0011(5)
U1 0.00671(13) 0.00671(13) 0.00286(16) 0.000 0.000 0.000
Si1 0.0092(3) 0.0092(3) 0.0075(4) 0.0000(3) 0.0000(3) -0.0004(4)
O1 0.0215(13) 0.0106(10) 0.0203(11) 0.0028(7) 0.0000(7) -0.0037(9)
O2 0.0270(13) 0.0270(13) 0.0067(17) 0.000 0.000 0.0078(18)
O3 0.020(2) 0.020(2) 0.013(3) 0.000 0.000 0.0099(15)
O4 0.022(3) 0.022(3) 0.003(3) 0.000 0.000 0.000
O5 0.027(3) 0.027(3) 0.002(3) 0.000 0.000 0.000

loop_
_geom_bond_atom_site_label_1
_geom_bond_atom_site_label_2
_geom_bond_distance
_geom_bond_site_symmetry_2
_geom_bond_publ_flag
K1 O1 3.004(2) 8_556 ?
K1 O1 3.004(2) . ?
K1 O1 3.004(2) 15_665 ?
K1 O1 3.004(2) 10_556 ?
K1 O3 3.058(2) 11_556 ?
K1 O3 3.058(2) 3_655 ?
K1 O1 3.129(2) 6_556 ?
K1 O1 3.129(2) 4 ?
K1 O1 3.129(2) 13_665 ?
K1 O1 3.129(2) 11_556 ?
K1 O4 3.3620(4) 5_556 ?
K1 O4 3.3620(4) . ?
U1 O5 2.0595(2) . ?
U1 O4 2.0699(2) . ?
U1 O1 2.164(2) 2 ?
U1 O1 2.164(2) . ?
U1 O1 2.164(2) 4 ?
U1 O1 2.164(2) 3 ?
U1 K1 3.9481(3) 3 ?
U1 K1 3.9481(3) 9_556 ?
U1 K1 3.9481(3) 11_556 ?
Si1 O1 1.604(2) 15_665 ?
Si1 O1 1.604(2) . ?
Si1 O2 1.6043(10) . ?
Si1 O3 1.6315(13) . ?
Si1 K1 3.7546(11) 11_566 ?
Si1 K1 3.7546(11) 3 ?
O1 K1 3.129(2) 3 ?
O2 Si1 1.6043(10) 10 ?
O3 Si1 1.6315(13) 2_565 ?
O3 K1 3.058(2) 11_566 ?
O3 K1 3.058(2) 3 ?
O4 U1 2.0699(2) 9_556 ?
O4 K1 3.3620(4) 9_556 ?
O4 K1 3.3620(4) 3 ?
O4 K1 3.3620(4) 11_556 ?
O5 U1 2.0595(2) 9 ?
